data_1513462
loop_
_publ_author_name
'Yasu, Yusuke'
'Arai, Yusuke'
'Tomita, Ren'
'Koike, Takashi'
'Akita, Munetaka'

_publ_section_title
;
 Highly Regio- and Diastereoselective Synthesis of CF3-Substituted
 Lactones via Photoredox-Catalyzed Carbolactonization of Alkenoic Acids.
;
_journal_issue 3
_journal_name_full 'Organic letters'
_journal_page_first 780
_journal_page_last 783
_journal_paper_doi 10.1021/ol403500y
_journal_volume 16
_journal_year 2014
_chemical_formula_sum 'C14 H15 F3 O2'
_chemical_formula_weight 272.26
_chemical_name_systematic
;
 ?
;
_space_group_crystal_system monoclinic
_space_group_IT_number 4
_space_group_name_Hall 'P 2yb'
_space_group_name_H-M_alt 'P 1 21 1'
_symmetry_space_group_name_Hall 'P 2yb'
_symmetry_space_group_name_H-M 'P 1 21 1'
_atom_sites_solution_hydrogens geom
_audit_creation_method SHELXL-2013
_cell_angle_alpha 90
_cell_angle_beta 109.730(3)
_cell_angle_gamma 90
_cell_formula_units_Z 4
_cell_length_a 9.664(2)
_cell_length_b 10.003(2)
_cell_length_c 14.245(3)
_cell_measurement_temperature 90(2)
_cell_volume 1296.2(5)
_computing_structure_refinement 'SHELXL-2013 (Sheldrick, 2013)'
_diffrn_ambient_temperature 90(2)
_diffrn_measured_fraction_theta_full 0.991
_diffrn_measured_fraction_theta_max 0.910
_diffrn_radiation_type MoK\a
_diffrn_radiation_wavelength 0.71073
_diffrn_reflns_av_R_equivalents 0.0425
_diffrn_reflns_av_unetI/netI 0.0759
_diffrn_reflns_Laue_measured_fraction_full 0.991
_diffrn_reflns_Laue_measured_fraction_max 0.910
_diffrn_reflns_limit_h_max 12
_diffrn_reflns_limit_h_min -12
_diffrn_reflns_limit_k_max 13
_diffrn_reflns_limit_k_min -12
_diffrn_reflns_limit_l_max 19
_diffrn_reflns_limit_l_min -15
_diffrn_reflns_number 7730
_diffrn_reflns_point_group_measured_fraction_full 0.860
_diffrn_reflns_point_group_measured_fraction_max 0.753
_diffrn_reflns_theta_full 25.242
_diffrn_reflns_theta_max 28.873
_diffrn_reflns_theta_min 1.519
_exptl_absorpt_coefficient_mu 0.120
_exptl_crystal_density_diffrn 1.395
_exptl_crystal_F_000 568
_exptl_crystal_size_max 0.150
_exptl_crystal_size_mid 0.100
_exptl_crystal_size_min 0.100
_refine_diff_density_max 0.316
_refine_diff_density_min -0.287
_refine_diff_density_rms 0.065
_refine_ls_abs_structure_details
;
 Flack x determined using 1254 quotients [(I+)-(I-)]/[(I+)+(I-)]
 (Parsons and Flack (2004), Acta Cryst. A60, s61).
;
_refine_ls_abs_structure_Flack -1.4(6)
_refine_ls_extinction_method none
_refine_ls_goodness_of_fit_ref 1.076
_refine_ls_hydrogen_treatment constr
_refine_ls_matrix_type full
_refine_ls_number_parameters 347
_refine_ls_number_reflns 5127
_refine_ls_number_restraints 1
_refine_ls_restrained_S_all 1.076
_refine_ls_R_factor_all 0.0713
_refine_ls_R_factor_gt 0.0485
_refine_ls_shift/su_max 0.000
_refine_ls_shift/su_mean 0.000
_refine_ls_structure_factor_coef Fsqd
_refine_ls_weighting_details
;
 w=1/[\s^2^(Fo^2^)+(0.0520P)^2^+0.4162P]
 where P=(Fo^2^+2Fc^2^)/3
;
_refine_ls_weighting_scheme calc
_refine_ls_wR_factor_gt 0.1167
_refine_ls_wR_factor_ref 0.1238
_reflns_Friedel_coverage 0.568
_reflns_Friedel_fraction_full 0.711
_reflns_Friedel_fraction_max 0.577
_reflns_number_gt 4001
_reflns_number_total 5127
_reflns_threshold_expression 'I > 2\s(I)'
_cod_data_source_file ol403500y_si_003.cif
_cod_data_source_block 2425_0m
_cod_original_cell_volume 1296.3(5)
_cod_database_code 1513462
_shelx_space_group_comment
;
The symmetry employed for this shelxl refinement is uniquely defined
by the following loop, which should always be used as a source of
symmetry information in preference to the above space-group names.
They are only intended as comments.
;
_shelx_estimated_absorpt_t_min 0.982
_shelx_estimated_absorpt_t_max 0.988
_shelxl_version_number 2013-2

loop_
_space_group_symop_operation_xyz
'x, y, z'
'-x, y+1/2, -z'

loop_
_atom_site_label
_atom_site_type_symbol
_atom_site_fract_x
_atom_site_fract_y
_atom_site_fract_z
_atom_site_U_iso_or_equiv
_atom_site_adp_type
_atom_site_occupancy
_atom_site_site_symmetry_order
_atom_site_calc_flag
_atom_site_refinement_flags_posn
_atom_site_refinement_flags_adp
C9 C 0.4140(4) 0.0464(4) 0.1792(3) 0.0155(8) Uani 1 1 d . .
C4 C 0.6569(4) 0.1294(4) 0.1620(3) 0.0146(7) Uani 1 1 d . .
H4 H 0.6102 0.2158 0.1324 0.018 Uiso 1 1 calc R U
C1 C 0.5509(4) -0.0027(4) -0.0293(2) 0.0154(7) Uani 1 1 d . .
C5 C 0.5385(4) 0.0199(4) 0.1394(2) 0.0132(7) Uani 1 1 d . .
H5 H 0.5866 -0.0665 0.1678 0.016 Uiso 1 1 calc R U
C7 C 0.8044(4) -0.0112(4) -0.0387(3) 0.0201(8) Uani 1 1 d . .
H7A H 0.8990 0.0354 -0.0203 0.030 Uiso 1 1 calc R U
H7B H 0.7625 -0.0185 -0.1115 0.030 Uiso 1 1 calc R U
H7C H 0.8190 -0.1009 -0.0093 0.030 Uiso 1 1 calc R U
C6 C 0.6672(4) 0.2054(4) -0.0524(3) 0.0187(8) Uani 1 1 d . .
H6A H 0.6009 0.2566 -0.0271 0.028 Uiso 1 1 calc R U
H6B H 0.6211 0.1923 -0.1245 0.028 Uiso 1 1 calc R U
H6C H 0.7597 0.2544 -0.0390 0.028 Uiso 1 1 calc R U
C2 C 0.6988(4) 0.0675(4) 0.0003(3) 0.0152(7) Uani 1 1 d . .
C10 C 0.4040(4) -0.0307(4) 0.2579(3) 0.0190(8) Uani 1 1 d . .
H10 H 0.4717 -0.1014 0.2839 0.023 Uiso 1 1 calc R U
C8 C 0.7317(4) 0.1468(4) 0.2721(3) 0.0201(8) Uani 1 1 d . .
C13 C 0.2033(5) 0.1734(4) 0.1811(3) 0.0265(10) Uani 1 1 d . .
H13 H 0.1336 0.2424 0.1541 0.032 Uiso 1 1 calc R U
C3 C 0.7691(4) 0.0876(4) 0.1126(3) 0.0145(7) Uani 1 1 d . .
H3A H 0.8461 0.1572 0.1254 0.017 Uiso 1 1 calc R U
H3B H 0.8171 0.0033 0.1433 0.017 Uiso 1 1 calc R U
C14 C 0.3141(5) 0.1485(4) 0.1404(3) 0.0227(9) Uani 1 1 d . .
H14 H 0.3207 0.2012 0.0866 0.027 Uiso 1 1 calc R U
C11 C 0.2942(5) -0.0041(4) 0.2988(3) 0.0241(9) Uani 1 1 d . .
H11 H 0.2880 -0.0563 0.3530 0.029 Uiso 1 1 calc R U
C12 C 0.1950(5) 0.0975(5) 0.2608(3) 0.0267(10) Uani 1 1 d . .
H12 H 0.1209 0.1158 0.2891 0.032 Uiso 1 1 calc R U
O2 O 0.4700(3) 0.0048(3) 0.03213(17) 0.0163(6) Uani 1 1 d . .
O1 O 0.4943(3) -0.0559(3) -0.10940(19) 0.0204(6) Uani 1 1 d . .
F2 F 0.8556(2) 0.2208(2) 0.29357(15) 0.0233(5) Uani 1 1 d . .
F1 F 0.6481(3) 0.2081(3) 0.31731(16) 0.0302(6) Uani 1 1 d . .
F3 F 0.7736(3) 0.0286(3) 0.32011(17) 0.0316(6) Uani 1 1 d . .
C15 C 0.2386(4) 0.1993(4) 0.8184(3) 0.0156(8) Uani 1 1 d . .
C18 C 0.1613(4) 0.0395(4) 0.6429(3) 0.0176(8) Uani 1 1 d . .
H18 H 0.2191 -0.0331 0.6872 0.021 Uiso 1 1 calc R U
C16 C 0.0931(4) 0.1231(4) 0.7893(3) 0.0177(8) Uani 1 1 d . .
C17 C 0.0358(4) 0.0816(4) 0.6797(3) 0.0206(8) Uani 1 1 d . .
H17A H -0.0182 0.1573 0.6388 0.025 Uiso 1 1 calc R U
H17B H -0.0338 0.0062 0.6711 0.025 Uiso 1 1 calc R U
C19 C 0.2608(4) 0.1604(4) 0.6518(3) 0.0189(8) Uani 1 1 d . .
H19 H 0.2008 0.2346 0.6109 0.023 Uiso 1 1 calc R U
O4 O 0.3184(3) 0.2044(3) 0.75590(17) 0.0180(6) Uani 1 1 d . .
O3 O 0.2904(3) 0.2559(3) 0.89720(18) 0.0194(6) Uani 1 1 d . .
F4 F -0.0124(3) -0.0967(3) 0.52334(17) 0.0343(7) Uani 1 1 d . .
F5 F 0.2011(3) -0.0793(3) 0.50937(17) 0.0353(7) Uani 1 1 d . .
F6 F 0.0519(3) 0.0867(3) 0.47050(17) 0.0374(7) Uani 1 1 d . .
C24 C 0.4985(4) 0.0441(4) 0.6653(3) 0.0227(9) Uani 1 1 d . .
H24 H 0.4915 -0.0057 0.7203 0.027 Uiso 1 1 calc R U
C20 C 0.1230(4) -0.0007(4) 0.8577(3) 0.0209(8) Uani 1 1 d . .
H20A H 0.0322 -0.0525 0.8438 0.031 Uiso 1 1 calc R U
H20B H 0.1574 0.0280 0.9276 0.031 Uiso 1 1 calc R U
H20C H 0.1984 -0.0563 0.8452 0.031 Uiso 1 1 calc R U
C21 C -0.0210(5) 0.2146(5) 0.8107(3) 0.0276(9) Uani 1 1 d . .
H21A H -0.0325 0.2966 0.7712 0.041 Uiso 1 1 calc R U
H21B H 0.0124 0.2373 0.8818 0.041 Uiso 1 1 calc R U
H21C H -0.1156 0.1680 0.7927 0.041 Uiso 1 1 calc R U
C27 C 0.5234(5) 0.1925(5) 0.5066(3) 0.0308(11) Uani 1 1 d . .
H27 H 0.5322 0.2441 0.4529 0.037 Uiso 1 1 calc R U
C28 C 0.4049(5) 0.2136(5) 0.5405(3) 0.0241(8) Uani 1 1 d . .
H28 H 0.3328 0.2792 0.5096 0.029 Uiso 1 1 calc R U
C23 C 0.3930(4) 0.1383(4) 0.6196(3) 0.0178(8) Uani 1 1 d . .
C26 C 0.6271(5) 0.0966(5) 0.5512(3) 0.0289(10) Uani 1 1 d . .
H26 H 0.7067 0.0812 0.5276 0.035 Uiso 1 1 calc R U
C25 C 0.6155(5) 0.0223(5) 0.6307(3) 0.0267(9) Uani 1 1 d . .
H25 H 0.6875 -0.0434 0.6615 0.032 Uiso 1 1 calc R U
C22 C 0.1022(5) -0.0128(4) 0.5369(3) 0.0235(9) Uani 1 1 d . .

loop_
_atom_site_aniso_label
_atom_site_aniso_U_11
_atom_site_aniso_U_22
_atom_site_aniso_U_33
_atom_site_aniso_U_23
_atom_site_aniso_U_13
_atom_site_aniso_U_12
C9 0.0152(19) 0.0176(19) 0.0146(18) -0.0037(13) 0.0062(16) -0.0040(16)
C4 0.0135(19) 0.0137(18) 0.0168(18) -0.0005(13) 0.0053(16) 0.0027(15)
C1 0.022(2) 0.0103(16) 0.0142(18) 0.0005(13) 0.0065(16) 0.0004(16)
C5 0.0155(18) 0.0139(17) 0.0103(16) 0.0017(12) 0.0047(15) 0.0017(15)
C7 0.021(2) 0.022(2) 0.0233(19) 0.0001(15) 0.0147(18) 0.0016(18)
C6 0.023(2) 0.0142(17) 0.0194(18) 0.0037(14) 0.0075(17) -0.0010(17)
C2 0.0161(19) 0.0140(18) 0.0167(18) -0.0012(13) 0.0073(16) -0.0002(16)
C10 0.021(2) 0.0188(19) 0.0186(19) 0.0038(14) 0.0086(17) 0.0016(17)
C8 0.021(2) 0.0183(19) 0.021(2) -0.0024(15) 0.0070(18) -0.0036(18)
C13 0.024(2) 0.025(2) 0.036(2) 0.0028(16) 0.016(2) 0.0068(19)
C3 0.0128(19) 0.0125(16) 0.0186(18) -0.0005(13) 0.0058(16) -0.0009(16)
C14 0.025(2) 0.024(2) 0.022(2) 0.0048(15) 0.0124(19) 0.0014(19)
C11 0.026(2) 0.030(2) 0.020(2) 0.0019(16) 0.0132(18) -0.004(2)
C12 0.025(2) 0.033(2) 0.029(2) -0.0044(17) 0.019(2) -0.001(2)
O2 0.0161(13) 0.0202(14) 0.0138(13) -0.0020(10) 0.0069(11) 0.0007(12)
O1 0.0260(15) 0.0206(15) 0.0164(14) -0.0056(10) 0.0097(13) -0.0070(13)
F2 0.0203(12) 0.0252(13) 0.0222(11) -0.0057(9) 0.0043(10) -0.0077(11)
F1 0.0283(14) 0.0444(15) 0.0217(11) -0.0130(11) 0.0135(11) -0.0077(13)
F3 0.0376(15) 0.0254(14) 0.0224(13) 0.0079(9) -0.0021(11) -0.0049(12)
C15 0.0158(19) 0.0134(18) 0.0189(18) 0.0036(14) 0.0075(16) 0.0053(16)
C18 0.016(2) 0.019(2) 0.0167(18) -0.0006(13) 0.0046(16) -0.0018(17)
C16 0.017(2) 0.0181(19) 0.0201(19) -0.0032(14) 0.0089(17) -0.0019(17)
C17 0.014(2) 0.027(2) 0.020(2) 0.0011(15) 0.0046(17) -0.0020(18)
C19 0.021(2) 0.020(2) 0.0160(19) -0.0002(14) 0.0068(17) 0.0002(17)
O4 0.0179(14) 0.0208(14) 0.0173(13) -0.0040(10) 0.0086(12) -0.0068(12)
O3 0.0219(15) 0.0190(14) 0.0187(13) -0.0034(10) 0.0087(12) -0.0039(13)
F4 0.0357(16) 0.0401(17) 0.0239(13) -0.0094(11) 0.0060(13) -0.0218(14)
F5 0.0410(16) 0.0438(16) 0.0244(13) -0.0123(11) 0.0154(13) -0.0083(14)
F6 0.0402(16) 0.0419(16) 0.0185(13) 0.0082(11) -0.0054(12) -0.0062(14)
C24 0.020(2) 0.031(2) 0.0163(19) 0.0031(15) 0.0059(17) 0.0007(19)
C20 0.023(2) 0.0192(19) 0.023(2) -0.0017(15) 0.0112(18) -0.0076(18)
C21 0.021(2) 0.024(2) 0.042(2) -0.0054(18) 0.016(2) -0.001(2)
C27 0.033(3) 0.041(3) 0.024(2) -0.0018(18) 0.017(2) -0.008(2)
C28 0.025(2) 0.027(2) 0.0198(19) 0.0005(16) 0.0078(17) -0.005(2)
C23 0.021(2) 0.0199(19) 0.0133(18) -0.0056(14) 0.0069(17) -0.0068(17)
C26 0.019(2) 0.045(3) 0.026(2) -0.0081(19) 0.0130(19) -0.008(2)
C25 0.018(2) 0.034(2) 0.026(2) -0.0036(17) 0.0055(18) -0.001(2)
C22 0.025(2) 0.026(2) 0.017(2) -0.0044(15) 0.0040(18) -0.012(2)

loop_
_atom_type_symbol
_atom_type_description
_atom_type_scat_dispersion_real
_atom_type_scat_dispersion_imag
_atom_type_scat_source
C C 0.0033 0.0016 'International Tables Vol C Tables 4.2.6.8 and 6.1.1.4'
H H 0.0000 0.0000 'International Tables Vol C Tables 4.2.6.8 and 6.1.1.4'
O O 0.0106 0.0060 'International Tables Vol C Tables 4.2.6.8 and 6.1.1.4'
F F 0.0171 0.0103 'International Tables Vol C Tables 4.2.6.8 and 6.1.1.4'

loop_
_geom_angle_atom_site_label_1
_geom_angle_atom_site_label_2
_geom_angle_atom_site_label_3
_geom_angle
C14 C9 C10 120.1(3)
C14 C9 C5 120.9(3)
C10 C9 C5 119.0(3)
C8 C4 C3 110.2(3)
C8 C4 C5 111.3(3)
C3 C4 C5 107.5(3)
C8 C4 H4 109.3
C3 C4 H4 109.3
C5 C4 H4 109.3
O1 C1 O2 117.2(3)
O1 C1 C2 123.2(3)
O2 C1 C2 119.2(3)
O2 C5 C9 105.9(3)
O2 C5 C4 109.6(2)
C9 C5 C4 115.2(3)
O2 C5 H5 108.7
C9 C5 H5 108.7
C4 C5 H5 108.7
C2 C7 H7A 109.5
C2 C7 H7B 109.5
H7A C7 H7B 109.5
C2 C7 H7C 109.5
H7A C7 H7C 109.5
H7B C7 H7C 109.5
C2 C6 H6A 109.5
C2 C6 H6B 109.5
H6A C6 H6B 109.5
C2 C6 H6C 109.5
H6A C6 H6C 109.5
H6B C6 H6C 109.5
C1 C2 C3 113.3(2)
C1 C2 C7 109.9(3)
C3 C2 C7 109.4(3)
C1 C2 C6 105.3(3)
C3 C2 C6 109.6(3)
C7 C2 C6 109.2(3)
C9 C10 C11 120.0(4)
C9 C10 H10 120.0
C11 C10 H10 120.0
F1 C8 F2 105.8(3)
F1 C8 F3 106.4(3)
F2 C8 F3 105.8(3)
F1 C8 C4 113.5(3)
F2 C8 C4 112.2(3)
F3 C8 C4 112.5(3)
C12 C13 C14 120.2(4)
C12 C13 H13 119.9
C14 C13 H13 119.9
C2 C3 C4 112.5(3)
C2 C3 H3A 109.1
C4 C3 H3A 109.1
C2 C3 H3B 109.1
C4 C3 H3B 109.1
H3A C3 H3B 107.8
C9 C14 C13 119.6(3)
C9 C14 H14 120.2
C13 C14 H14 120.2
C12 C11 C10 120.2(3)
C12 C11 H11 119.9
C10 C11 H11 119.9
C11 C12 C13 120.0(3)
C11 C12 H12 120.0
C13 C12 H12 120.0
C1 O2 C5 121.8(3)
O3 C15 O4 116.3(3)
O3 C15 C16 122.8(3)
O4 C15 C16 121.0(3)
C22 C18 C19 111.9(3)
C22 C18 C17 111.1(3)
C19 C18 C17 107.6(3)
C22 C18 H18 108.7
C19 C18 H18 108.7
C17 C18 H18 108.7
C17 C16 C15 113.2(3)
C17 C16 C21 109.1(3)
C15 C16 C21 107.8(3)
C17 C16 C20 110.7(3)
C15 C16 C20 105.7(3)
C21 C16 C20 110.3(3)
C16 C17 C18 111.6(3)
C16 C17 H17A 109.3
C18 C17 H17A 109.3
C16 C17 H17B 109.3
C18 C17 H17B 109.3
H17A C17 H17B 108.0
O4 C19 C23 106.3(3)
O4 C19 C18 109.7(2)
C23 C19 C18 115.6(3)
O4 C19 H19 108.3
C23 C19 H19 108.3
C18 C19 H19 108.3
C15 O4 C19 123.0(3)
C23 C24 C25 119.9(3)
C23 C24 H24 120.1
C25 C24 H24 120.1
C16 C20 H20A 109.5
C16 C20 H20B 109.5
H20A C20 H20B 109.5
C16 C20 H20C 109.5
H20A C20 H20C 109.5
H20B C20 H20C 109.5
C16 C21 H21A 109.5
C16 C21 H21B 109.5
H21A C21 H21B 109.5
C16 C21 H21C 109.5
H21A C21 H21C 109.5
H21B C21 H21C 109.5
C26 C27 C28 119.8(4)
C26 C27 H27 120.1
C28 C27 H27 120.1
C23 C28 C27 119.8(4)
C23 C28 H28 120.1
C27 C28 H28 120.1
C24 C23 C28 120.2(3)
C24 C23 C19 121.4(3)
C28 C23 C19 118.4(4)
C27 C26 C25 120.2(3)
C27 C26 H26 119.9
C25 C26 H26 119.9
C26 C25 C24 120.1(4)
C26 C25 H25 119.9
C24 C25 H25 119.9
F5 C22 F6 106.7(3)
F5 C22 F4 106.5(3)
F6 C22 F4 105.9(3)
F5 C22 C18 113.6(3)
F6 C22 C18 111.8(3)
F4 C22 C18 111.8(3)

loop_
_geom_bond_atom_site_label_1
_geom_bond_atom_site_label_2
_geom_bond_distance
C9 C14 1.386(5)
C9 C10 1.391(5)
C9 C5 1.516(4)
C4 C8 1.500(5)
C4 C3 1.537(4)
C4 C5 1.537(5)
C4 H4 1.0000
C1 O1 1.209(4)
C1 O2 1.358(3)
C1 C2 1.519(5)
C5 O2 1.454(4)
C5 H5 1.0000
C7 C2 1.533(4)
C7 H7A 0.9800
C7 H7B 0.9800
C7 H7C 0.9800
C6 C2 1.551(5)
C6 H6A 0.9800
C6 H6B 0.9800
C6 H6C 0.9800
C2 C3 1.526(5)
C10 C11 1.397(4)
C10 H10 0.9500
C8 F1 1.340(4)
C8 F2 1.352(4)
C8 F3 1.357(5)
C13 C12 1.391(5)
C13 C14 1.401(5)
C13 H13 0.9500
C3 H3A 0.9900
C3 H3B 0.9900
C14 H14 0.9500
C11 C12 1.377(6)
C11 H11 0.9500
C12 H12 0.9500
C15 O3 1.205(5)
C15 O4 1.361(3)
C15 C16 1.529(5)
C18 C22 1.515(5)
C18 C19 1.524(5)
C18 C17 1.534(4)
C18 H18 1.0000
C16 C17 1.528(5)
C16 C21 1.540(5)
C16 C20 1.541(5)
C17 H17A 0.9900
C17 H17B 0.9900
C19 O4 1.464(4)
C19 C23 1.513(4)
C19 H19 1.0000
F4 C22 1.351(5)
F5 C22 1.328(5)
F6 C22 1.346(5)
C24 C23 1.379(6)
C24 C25 1.395(5)
C24 H24 0.9500
C20 H20A 0.9800
C20 H20B 0.9800
C20 H20C 0.9800
C21 H21A 0.9800
C21 H21B 0.9800
C21 H21C 0.9800
C27 C26 1.378(7)
C27 C28 1.402(5)
C27 H27 0.9500
C28 C23 1.392(5)
C28 H28 0.9500
C26 C25 1.390(6)
C26 H26 0.9500
C25 H25 0.9500
